data_2230744
loop_
_publ_author_name
'Asad, Mohammad'
'Oo, Chuan-Wei'
'Osman, Hasnah'
'Rosli, Mohd Mustaqim'
'Fun, Hoong-Kun'

_publ_section_title
;
 3-Hydroxy-2-[(2-hydroxy-4,4-dimethyl-6-oxocyclohex-1-en-1-yl)(thiophen-3-yl)methyl]-5,5-dimethylcyclohex-2-en-1-one
;
_journal_coeditor_code IS2734
_journal_issue 7
_journal_name_full 'Acta Crystallographica Section E'
_journal_page_first o1813
_journal_paper_doi 10.1107/S160053681102407X
_journal_volume 67
_journal_year 2011
_chemical_formula_iupac 'C21 H26 O4 S'
_chemical_formula_moiety 'C21 H26 O4 S'
_chemical_formula_sum 'C21 H26 O4 S'
_chemical_formula_weight 374.48
_chemical_name_common
;
2,2'-(Thiophen-3-ylmethanetriyl)bis(3-hydroxy-5,5-dimethylcyclohex-2-enone)
;
_chemical_name_systematic
;
3-hydroxy-2-[(2-hydroxy-4,4-dimethyl-6-oxocyclohex-1-en-1-yl)(thiophen-
3-yl)methyl]-5,5-dimethylcyclohex-2-en-1-one
;
_space_group_IT_number 88
_symmetry_cell_setting tetragonal
_symmetry_space_group_name_Hall '-I 4ad'
_symmetry_space_group_name_H-M 'I 41/a :2'
_atom_sites_solution_hydrogens geom
_atom_sites_solution_primary direct
_atom_sites_solution_secondary difmap
_audit_creation_method SHELXL-97
_cell_angle_alpha 90.00
_cell_angle_beta 90.00
_cell_angle_gamma 90.00
_cell_formula_units_Z 32
_cell_length_a 20.37700(10)
_cell_length_b 20.37700(10)
_cell_length_c 36.9066(7)
_cell_measurement_reflns_used 9719
_cell_measurement_temperature 100.0(10)
_cell_measurement_theta_max 29.91
_cell_measurement_theta_min 2.21
_cell_volume 15324.4(3)
_computing_cell_refinement 'SAINT (Bruker, 2009)'
_computing_data_collection 'APEX2 (Bruker, 2009)'
_computing_data_reduction 'SAINT (Bruker, 2009)'
_computing_molecular_graphics 'SHELXTL (Sheldrick, 2008)'
_computing_publication_material
;
SHELXTL (Sheldrick, 2008) and PLATON (Spek, 2009)
;
_computing_structure_refinement 'SHELXTL (Sheldrick, 2008)'
_computing_structure_solution 'SHELXTL (Sheldrick, 2008)'
_diffrn_ambient_temperature 100.0(10)
_diffrn_measured_fraction_theta_full 0.997
_diffrn_measured_fraction_theta_max 0.997
_diffrn_measurement_device_type
;
Bruker SMART APEXII CCD area-detector
;
_diffrn_measurement_method '\f and \w'
_diffrn_radiation_monochromator graphite
_diffrn_radiation_source 'fine-focus sealed tube'
_diffrn_radiation_type MoK\a
_diffrn_radiation_wavelength 0.71073
_diffrn_reflns_av_R_equivalents 0.0525
_diffrn_reflns_av_sigmaI/netI 0.0234
_diffrn_reflns_limit_h_max 28
_diffrn_reflns_limit_h_min -28
_diffrn_reflns_limit_k_max 28
_diffrn_reflns_limit_k_min -28
_diffrn_reflns_limit_l_max 51
_diffrn_reflns_limit_l_min -52
_diffrn_reflns_number 162998
_diffrn_reflns_theta_full 30.19
_diffrn_reflns_theta_max 30.19
_diffrn_reflns_theta_min 1.79
_diffrn_standards_number 0
_exptl_absorpt_coefficient_mu 0.192
_exptl_absorpt_correction_T_max 0.9554
_exptl_absorpt_correction_T_min 0.9304
_exptl_absorpt_correction_type multi-scan
_exptl_absorpt_process_details '(<i>SADABS</i>; Bruker, 2009)'
_exptl_crystal_colour colourless
_exptl_crystal_density_diffrn 1.298
_exptl_crystal_density_method 'not measured'
_exptl_crystal_description block
_exptl_crystal_F_000 6400
_exptl_crystal_size_max 0.38
_exptl_crystal_size_mid 0.28
_exptl_crystal_size_min 0.24
_refine_diff_density_max 0.854
_refine_diff_density_min -0.810
_refine_ls_extinction_method none
_refine_ls_goodness_of_fit_ref 1.047
_refine_ls_hydrogen_treatment mixed
_refine_ls_matrix_type full
_refine_ls_number_parameters 518
_refine_ls_number_reflns 11335
_refine_ls_number_restraints 86
_refine_ls_restrained_S_all 1.044
_refine_ls_R_factor_all 0.0613
_refine_ls_R_factor_gt 0.0488
_refine_ls_shift/su_max 0.001
_refine_ls_shift/su_mean 0.000
_refine_ls_structure_factor_coef Fsqd
_refine_ls_weighting_details 'calc w=1/[\s^2^(Fo^2^)+(0.0603P)^2^+23.1894P] where P=(Fo^2^+2Fc^2^)/3'
_refine_ls_weighting_scheme calc
_refine_ls_wR_factor_gt 0.1235
_refine_ls_wR_factor_ref 0.1319
_reflns_number_gt 9435
_reflns_number_total 11335
_reflns_threshold_expression I>2\s(I)
_cod_data_source_file is2734.cif
_cod_data_source_block I
_cod_original_sg_symbol_H-M 'I 41/a'
_cod_database_code 2230744
_cod_database_fobs_code 2230744

loop_
_symmetry_equiv_pos_as_xyz
'x, y, z'
'-x+1/2, -y, z+1/2'
'-y+3/4, x+1/4, z+1/4'
'y+3/4, -x+3/4, z+3/4'
'x+1/2, y+1/2, z+1/2'
'-x+1, -y+1/2, z+1'
'-y+5/4, x+3/4, z+3/4'
'y+5/4, -x+5/4, z+5/4'
'-x, -y, -z'
'x-1/2, y, -z-1/2'
'y-3/4, -x-1/4, -z-1/4'
'-y-3/4, x-3/4, -z-3/4'
'-x+1/2, -y+1/2, -z+1/2'
'x, y+1/2, -z'
'y-1/4, -x+1/4, -z+1/4'
'-y-1/4, x-1/4, -z-1/4'

loop_
_atom_site_type_symbol
_atom_site_label
_atom_site_fract_x
_atom_site_fract_y
_atom_site_fract_z
_atom_site_U_iso_or_equiv
_atom_site_adp_type
_atom_site_calc_flag
_atom_site_refinement_flags
_atom_site_occupancy
_atom_site_symmetry_multiplicity
_atom_site_disorder_assembly
_atom_site_disorder_group
S S1A 0.26498(2) 0.53295(2) 0.064534(12) 0.02667(10) Uani d . 1 1 . .
O O1A 0.43198(5) 0.66891(5) 0.06947(3) 0.01577(19) Uani d . 1 1 . .
O O2A 0.32661(5) 0.79671(5) -0.01962(3) 0.0185(2) Uani d . 1 1 . .
O O3A 0.48148(5) 0.58783(5) 0.02392(3) 0.0160(2) Uani d . 1 1 . .
O O4A 0.38506(5) 0.71916(5) -0.06694(3) 0.0177(2) Uani d . 1 1 . .
C C1A 0.29441(7) 0.60778(7) 0.05155(4) 0.0174(3) Uani d . 1 1 . .
H H1AA 0.2849 0.6476 0.0639 0.021 Uiso calc R 1 1 . .
C C2A 0.30093(7) 0.49167(6) 0.03039(4) 0.0136(2) Uani d . 1 1 . .
H H2AA 0.2976 0.4458 0.0261 0.016 Uiso calc R 1 1 . .
C C3A 0.33798(7) 0.53824(7) 0.00845(4) 0.0184(3) Uani d . 1 1 . .
H H3AA 0.3627 0.5260 -0.0123 0.022 Uiso calc R 1 1 . .
C C4A 0.33333(6) 0.60401(7) 0.02128(4) 0.0140(2) Uani d . 1 1 . .
C C5A 0.36197(6) 0.66325(6) 0.00161(3) 0.0126(2) Uani d . 1 1 . .
H H5AA 0.3278 0.6755 -0.0166 0.015 Uiso calc R 1 1 . .
C C6A 0.36899(6) 0.72403(6) 0.02540(4) 0.0126(2) Uani d . 1 1 . .
C C7A 0.34849(7) 0.78460(7) 0.01386(4) 0.0143(2) Uani d . 1 1 . .
C C8A 0.34971(7) 0.84505(7) 0.03702(4) 0.0168(3) Uani d . 1 1 . .
H H8AA 0.3092 0.8706 0.0324 0.020 Uiso calc R 1 1 . .
H H8AB 0.3875 0.8725 0.0296 0.020 Uiso calc R 1 1 . .
C C9A 0.35486(7) 0.83136(7) 0.07775(4) 0.0139(2) Uani d . 1 1 . .
C C10A 0.40850(7) 0.77994(7) 0.08357(4) 0.0154(3) Uani d . 1 1 . .
H H10A 0.4517 0.8009 0.0794 0.018 Uiso calc R 1 1 . .
H H10B 0.4072 0.7655 0.1092 0.018 Uiso calc R 1 1 . .
C C11A 0.40332(6) 0.72029(7) 0.05960(4) 0.0129(2) Uani d . 1 1 . .
C C12A 0.42293(6) 0.64826(6) -0.02089(4) 0.0127(2) Uani d . 1 1 . .
C C13A 0.47480(7) 0.61050(6) -0.00969(4) 0.0133(2) Uani d . 1 1 . .
C C14A 0.53007(7) 0.59015(7) -0.03387(4) 0.0156(3) Uani d . 1 1 . .
H H14A 0.5414 0.5439 -0.0285 0.019 Uiso calc R 1 1 . .
H H14B 0.5690 0.6173 -0.0281 0.019 Uiso calc R 1 1 . .
C C15A 0.51536(7) 0.59647(7) -0.07442(4) 0.0142(2) Uani d . 1 1 . .
C C16A 0.48509(7) 0.66420(7) -0.08030(4) 0.0158(3) Uani d . 1 1 . .
H H16A 0.5192 0.6979 -0.0760 0.019 Uiso calc R 1 1 . .
H H16B 0.4710 0.6679 -0.1059 0.019 Uiso calc R 1 1 . .
C C17A 0.42705(7) 0.67870(7) -0.05621(4) 0.0141(2) Uani d . 1 1 . .
C C18A 0.57947(7) 0.59155(7) -0.09582(4) 0.0187(3) Uani d . 1 1 . .
H H18A 0.6093 0.6266 -0.0882 0.028 Uiso calc R 1 1 . .
H H18B 0.5702 0.5960 -0.1218 0.028 Uiso calc R 1 1 . .
H H18C 0.6000 0.5489 -0.0912 0.028 Uiso calc R 1 1 . .
C C19A 0.46737(7) 0.54295(7) -0.08661(4) 0.0192(3) Uani d . 1 1 . .
H H19A 0.4258 0.5480 -0.0736 0.029 Uiso calc R 1 1 . .
H H19B 0.4861 0.4997 -0.0813 0.029 Uiso calc R 1 1 . .
H H19C 0.4595 0.5470 -0.1127 0.029 Uiso calc R 1 1 . .
C C20A 0.28941(7) 0.80673(8) 0.09259(4) 0.0198(3) Uani d . 1 1 . .
H H20A 0.2775 0.7656 0.0805 0.030 Uiso calc R 1 1 . .
H H20B 0.2553 0.8397 0.0881 0.030 Uiso calc R 1 1 . .
H H20C 0.2934 0.7991 0.1187 0.030 Uiso calc R 1 1 . .
C C21A 0.37389(8) 0.89450(7) 0.09753(4) 0.0215(3) Uani d . 1 1 . .
H H21A 0.3757 0.8862 0.1237 0.032 Uiso calc R 1 1 . .
H H21B 0.3412 0.9286 0.0925 0.032 Uiso calc R 1 1 . .
H H21C 0.4170 0.9093 0.0891 0.032 Uiso calc R 1 1 . .
C C4B 0.81079(7) 0.38819(7) 0.03626(4) 0.0176(3) Uani d D 1 1 . .
C C1B 0.8193(3) 0.4552(2) 0.03293(13) 0.0218(9) Uani d PDU 0.735(3) 1 A 1
H H1BA 0.8443 0.4758 0.0144 0.026 Uiso calc PR 0.735(3) 1 A 1
S S1B 0.77821(9) 0.49656(7) 0.06707(4) 0.0299(3) Uani d PDU 0.735(3) 1 A 1
C C2B 0.7426(5) 0.4251(5) 0.0842(3) 0.0313(18) Uani d PDU 0.735(3) 1 A 1
H H2BA 0.7117 0.4229 0.1034 0.038 Uiso calc PR 0.735(3) 1 A 1
C C3B 0.7670(7) 0.3731(3) 0.0652(3) 0.0218(8) Uani d PDU 0.735(3) 1 A 1
H H3BA 0.7553 0.3292 0.0710 0.026 Uiso calc PR 0.735(3) 1 A 1
C C1Y 0.7673(19) 0.3684(9) 0.0634(10) 0.0218(9) Uani d PDU 0.265(3) 1 A 2
H H1YA 0.7542 0.3246 0.0683 0.026 Uiso calc PR 0.265(3) 1 A 2
S S1Y 0.7417(4) 0.4372(4) 0.0863(2) 0.0358(12) Uani d PDU 0.265(3) 1 A 2
C C2Y 0.7818(10) 0.4925(8) 0.0583(4) 0.037(4) Uani d PDU 0.265(3) 1 A 2
H H2YA 0.7763 0.5388 0.0574 0.044 Uiso calc PR 0.265(3) 1 A 2
C C3Y 0.8224(9) 0.4555(8) 0.0380(5) 0.0218(8) Uani d PDU 0.265(3) 1 A 2
H H3YA 0.8581 0.4747 0.0253 0.026 Uiso calc PR 0.265(3) 1 A 2
O O1B 0.84132(5) 0.30773(6) -0.06499(3) 0.0207(2) Uani d . 1 1 . .
O O2B 0.96238(5) 0.40881(5) 0.02813(3) 0.0183(2) Uani d . 1 1 . .
O O3B 0.81736(6) 0.20770(6) -0.02075(3) 0.0217(2) Uani d . 1 1 . .
O O4B 0.91887(5) 0.32452(5) 0.07410(3) 0.0181(2) Uani d . 1 1 . .
C C5B 0.83837(7) 0.33758(7) 0.00993(4) 0.0146(2) Uani d . 1 1 A .
H H5BA 0.8003 0.3258 -0.0059 0.018 Uiso calc R 1 1 . .
C C6B 0.88949(7) 0.36484(7) -0.01621(4) 0.0148(2) Uani d . 1 1 . .
C C7B 0.94425(7) 0.39922(7) -0.00606(4) 0.0149(2) Uani d . 1 1 A .
C C8B 0.98958(7) 0.43230(7) -0.03252(4) 0.0179(3) Uani d . 1 1 . .
H H8BA 1.0345 0.4324 -0.0223 0.021 Uiso calc R 1 1 A .
H H8BB 0.9757 0.4786 -0.0354 0.021 Uiso calc R 1 1 . .
C C9B 0.99160(7) 0.39999(7) -0.06994(4) 0.0180(3) Uani d . 1 1 A .
C C10B 0.92029(8) 0.38833(8) -0.08188(4) 0.0207(3) Uani d . 1 1 . .
H H10C 0.8989 0.4313 -0.0861 0.025 Uiso calc R 1 1 A .
H H10D 0.9203 0.3640 -0.1051 0.025 Uiso calc R 1 1 . .
C C11B 0.88085(7) 0.35024(7) -0.05431(4) 0.0168(3) Uani d . 1 1 A .
C C12B 0.85772(7) 0.27305(7) 0.02810(4) 0.0147(2) Uani d . 1 1 . .
C C13B 0.84358(7) 0.21397(7) 0.01210(4) 0.0168(3) Uani d . 1 1 A .
C C14B 0.85774(8) 0.14916(7) 0.02953(4) 0.0211(3) Uani d . 1 1 . .
H H14C 0.8991 0.1316 0.0193 0.025 Uiso calc R 1 1 A .
H H14D 0.8221 0.1181 0.0232 0.025 Uiso calc R 1 1 . .
C C15B 0.86403(7) 0.15195(7) 0.07086(4) 0.0181(3) Uani d . 1 1 A .
C C16B 0.90965(7) 0.20923(7) 0.08039(4) 0.0192(3) Uani d . 1 1 . .
H H16C 0.9072 0.2169 0.1068 0.023 Uiso calc R 1 1 A .
H H16D 0.9553 0.1962 0.0747 0.023 Uiso calc R 1 1 . .
C C17B 0.89507(7) 0.27293(7) 0.06126(4) 0.0150(2) Uani d . 1 1 A .
C C18B 0.89383(9) 0.08794(8) 0.08484(5) 0.0261(3) Uani d . 1 1 . .
H H18D 0.8993 0.0906 0.1112 0.039 Uiso calc R 1 1 A .
H H18E 0.9367 0.0809 0.0734 0.039 Uiso calc R 1 1 . .
H H18F 0.8646 0.0513 0.0789 0.039 Uiso calc R 1 1 . .
C C19B 0.79651(8) 0.16165(8) 0.08853(5) 0.0246(3) Uani d . 1 1 . .
H H19D 0.8014 0.1623 0.1149 0.037 Uiso calc R 1 1 A .
H H19E 0.7674 0.1255 0.0816 0.037 Uiso calc R 1 1 . .
H H19F 0.7776 0.2033 0.0804 0.037 Uiso calc R 1 1 . .
C C20B 1.02941(9) 0.33507(8) -0.06795(5) 0.0274(3) Uani d . 1 1 . .
H H20D 1.0754 0.3439 -0.0618 0.041 Uiso calc R 1 1 A .
H H20E 1.0272 0.3128 -0.0915 0.041 Uiso calc R 1 1 . .
H H20F 1.0099 0.3070 -0.0493 0.041 Uiso calc R 1 1 . .
C C21B 1.02532(9) 0.44528(8) -0.09711(4) 0.0243(3) Uani d . 1 1 . .
H H21D 1.0703 0.4541 -0.0891 0.036 Uiso calc R 1 1 A .
H H21E 1.0010 0.4867 -0.0988 0.036 Uiso calc R 1 1 . .
H H21F 1.0263 0.4241 -0.1210 0.036 Uiso calc R 1 1 . .
H H1A3 0.4580(12) 0.6109(13) 0.0393(7) 0.047(7) Uiso d . 1 1 . .
H H1B2 0.9381(13) 0.3845(13) 0.0434(7) 0.048(7) Uiso d . 1 1 . .
H H1B3 0.8215(12) 0.2413(13) -0.0329(7) 0.044(7) Uiso d . 1 1 . .
H H1A2 0.3405(12) 0.7665(13) -0.0342(7) 0.046(7) Uiso d . 1 1 . .

loop_
_atom_site_aniso_label
_atom_site_aniso_U_11
_atom_site_aniso_U_22
_atom_site_aniso_U_33
_atom_site_aniso_U_12
_atom_site_aniso_U_13
_atom_site_aniso_U_23
S1A 0.0251(2) 0.0266(2) 0.0283(2) -0.00512(15) 0.00349(15) 0.00306(15)
O1A 0.0161(5) 0.0160(5) 0.0152(5) 0.0019(4) -0.0022(4) 0.0011(4)
O2A 0.0244(5) 0.0190(5) 0.0120(5) 0.0062(4) -0.0003(4) 0.0023(4)
O3A 0.0176(5) 0.0181(5) 0.0123(4) 0.0031(4) -0.0013(4) 0.0014(4)
O4A 0.0201(5) 0.0188(5) 0.0141(5) 0.0038(4) -0.0010(4) 0.0022(4)
C1A 0.0171(6) 0.0165(6) 0.0186(6) -0.0024(5) 0.0017(5) 0.0015(5)
C2A 0.0150(6) 0.0094(5) 0.0165(6) 0.0033(4) -0.0049(5) -0.0030(4)
C3A 0.0180(6) 0.0172(6) 0.0199(7) -0.0029(5) 0.0010(5) -0.0010(5)
C4A 0.0118(6) 0.0152(6) 0.0150(6) -0.0012(5) -0.0022(5) 0.0015(5)
C5A 0.0121(6) 0.0137(6) 0.0121(6) 0.0000(4) -0.0018(4) 0.0009(4)
C6A 0.0119(6) 0.0137(6) 0.0122(6) -0.0002(4) 0.0004(4) 0.0010(4)
C7A 0.0140(6) 0.0168(6) 0.0121(6) 0.0009(5) 0.0016(5) 0.0015(5)
C8A 0.0218(7) 0.0138(6) 0.0148(6) 0.0019(5) 0.0035(5) 0.0018(5)
C9A 0.0146(6) 0.0135(6) 0.0137(6) -0.0001(5) 0.0022(5) 0.0005(5)
C10A 0.0143(6) 0.0152(6) 0.0166(6) -0.0002(5) -0.0013(5) -0.0019(5)
C11A 0.0108(5) 0.0147(6) 0.0133(6) -0.0012(4) 0.0010(4) 0.0009(5)
C12A 0.0134(6) 0.0123(6) 0.0124(6) -0.0008(4) -0.0009(4) -0.0005(4)
C13A 0.0157(6) 0.0120(6) 0.0123(6) -0.0014(5) -0.0011(5) -0.0005(4)
C14A 0.0149(6) 0.0164(6) 0.0154(6) 0.0026(5) -0.0005(5) -0.0013(5)
C15A 0.0157(6) 0.0126(6) 0.0144(6) -0.0008(5) 0.0006(5) -0.0017(5)
C16A 0.0186(6) 0.0148(6) 0.0140(6) 0.0003(5) 0.0018(5) 0.0013(5)
C17A 0.0162(6) 0.0137(6) 0.0124(6) -0.0013(5) -0.0012(5) -0.0014(5)
C18A 0.0190(7) 0.0182(7) 0.0188(7) -0.0007(5) 0.0039(5) -0.0033(5)
C19A 0.0205(7) 0.0173(6) 0.0198(7) -0.0038(5) 0.0012(5) -0.0055(5)
C20A 0.0171(6) 0.0236(7) 0.0189(7) -0.0009(5) 0.0060(5) 0.0012(5)
C21A 0.0269(8) 0.0159(6) 0.0216(7) 0.0000(6) -0.0003(6) -0.0039(5)
C4B 0.0150(6) 0.0233(7) 0.0145(6) 0.0062(5) -0.0038(5) -0.0030(5)
C1B 0.0236(13) 0.0194(11) 0.022(2) 0.0077(10) -0.0049(14) -0.0066(12)
S1B 0.0293(4) 0.0286(4) 0.0317(8) 0.0114(3) -0.0019(5) -0.0124(4)
C2B 0.027(3) 0.042(4) 0.025(3) -0.002(3) -0.0004(17) 0.005(3)
C3B 0.0186(11) 0.032(2) 0.0153(17) 0.0046(17) 0.0008(11) -0.0021(15)
C1Y 0.0236(13) 0.0194(11) 0.022(2) 0.0077(10) -0.0049(14) -0.0066(12)
S1Y 0.0376(19) 0.045(3) 0.0253(14) 0.0207(17) -0.0076(11) -0.0104(14)
C2Y 0.041(6) 0.051(6) 0.018(6) 0.015(5) -0.015(4) -0.005(4)
C3Y 0.0186(11) 0.032(2) 0.0153(17) 0.0046(17) 0.0008(11) -0.0021(15)
O1B 0.0212(5) 0.0246(5) 0.0163(5) -0.0045(4) -0.0028(4) -0.0036(4)
O2B 0.0219(5) 0.0187(5) 0.0143(5) -0.0043(4) -0.0039(4) 0.0000(4)
O3B 0.0253(6) 0.0230(6) 0.0167(5) -0.0058(4) -0.0008(4) -0.0039(4)
O4B 0.0190(5) 0.0184(5) 0.0169(5) -0.0016(4) -0.0034(4) -0.0001(4)
C5B 0.0134(6) 0.0172(6) 0.0132(6) 0.0015(5) -0.0022(5) -0.0021(5)
C6B 0.0164(6) 0.0150(6) 0.0130(6) 0.0012(5) -0.0012(5) -0.0006(5)
C7B 0.0189(6) 0.0118(6) 0.0140(6) 0.0018(5) -0.0021(5) -0.0006(5)
C8B 0.0213(7) 0.0149(6) 0.0175(6) -0.0039(5) -0.0008(5) 0.0017(5)
C9B 0.0211(7) 0.0136(6) 0.0193(7) -0.0006(5) 0.0033(5) 0.0000(5)
C10B 0.0254(7) 0.0223(7) 0.0143(6) -0.0026(6) 0.0005(5) -0.0011(5)
C11B 0.0174(6) 0.0179(6) 0.0152(6) 0.0008(5) -0.0011(5) -0.0018(5)
C12B 0.0132(6) 0.0164(6) 0.0144(6) 0.0003(5) 0.0011(5) -0.0009(5)
C13B 0.0144(6) 0.0198(7) 0.0163(6) -0.0025(5) 0.0030(5) -0.0020(5)
C14B 0.0263(7) 0.0159(6) 0.0211(7) -0.0021(5) 0.0053(6) -0.0022(5)
C15B 0.0180(6) 0.0163(6) 0.0200(7) -0.0006(5) 0.0056(5) 0.0005(5)
C16B 0.0184(7) 0.0186(7) 0.0208(7) 0.0002(5) -0.0011(5) 0.0039(5)
C17B 0.0124(6) 0.0174(6) 0.0152(6) 0.0012(5) 0.0014(5) 0.0004(5)
C18B 0.0305(8) 0.0188(7) 0.0289(8) 0.0031(6) 0.0073(7) 0.0054(6)
C19B 0.0214(7) 0.0266(8) 0.0257(8) 0.0002(6) 0.0088(6) 0.0014(6)
C20B 0.0284(8) 0.0173(7) 0.0364(9) 0.0032(6) 0.0103(7) 0.0020(6)
C21B 0.0308(8) 0.0209(7) 0.0212(7) -0.0041(6) 0.0063(6) 0.0020(6)

loop_
_atom_type_symbol
_atom_type_description
_atom_type_scat_dispersion_real
_atom_type_scat_dispersion_imag
_atom_type_scat_source
C C 0.0033 0.0016 'International Tables Vol C Tables 4.2.6.8 and 6.1.1.4'
H H 0.0000 0.0000 'International Tables Vol C Tables 4.2.6.8 and 6.1.1.4'
O O 0.0106 0.0060 'International Tables Vol C Tables 4.2.6.8 and 6.1.1.4'
S S 0.1246 0.1234 'International Tables Vol C Tables 4.2.6.8 and 6.1.1.4'

loop_
_geom_angle_atom_site_label_1
_geom_angle_atom_site_label_2
_geom_angle_atom_site_label_3
_geom_angle_site_symmetry_1
_geom_angle_site_symmetry_3
_geom_angle
_geom_angle_publ_flag
C2A S1A C1A . . 94.78(7) ?
C7A O2A H1A2 . . 109.6(17) ?
C13A O3A H1A3 . . 111.2(17) ?
C4A C1A S1A . . 112.43(11) ?
C4A C1A H1AA . . 123.8 ?
S1A C1A H1AA . . 123.8 ?
C3A C2A S1A . . 108.42(10) ?
C3A C2A H2AA . . 125.8 ?
S1A C2A H2AA . . 125.8 ?
C4A C3A C2A . . 113.14(12) ?
C4A C3A H3AA . . 123.4 ?
C2A C3A H3AA . . 123.4 ?
C1A C4A C3A . . 111.21(12) ?
C1A C4A C5A . . 124.37(12) ?
C3A C4A C5A . . 124.13(12) ?
C6A C5A C4A . . 113.88(11) ?
C6A C5A C12A . . 113.57(11) ?
C4A C5A C12A . . 114.35(11) ?
C6A C5A H5AA . . 104.5 ?
C4A C5A H5AA . . 104.5 ?
C12A C5A H5AA . . 104.5 ?
C7A C6A C11A . . 117.78(12) ?
C7A C6A C5A . . 121.60(12) ?
C11A C6A C5A . . 120.37(11) ?
O2A C7A C6A . . 123.70(13) ?
O2A C7A C8A . . 112.39(12) ?
C6A C7A C8A . . 123.89(12) ?
C7A C8A C9A . . 114.25(11) ?
C7A C8A H8AA . . 108.7 ?
C9A C8A H8AA . . 108.7 ?
C7A C8A H8AB . . 108.7 ?
C9A C8A H8AB . . 108.7 ?
H8AA C8A H8AB . . 107.6 ?
C20A C9A C21A . . 109.09(12) ?
C20A C9A C10A . . 110.41(11) ?
C21A C9A C10A . . 109.16(12) ?
C20A C9A C8A . . 110.60(12) ?
C21A C9A C8A . . 109.41(11) ?
C10A C9A C8A . . 108.13(11) ?
C11A C10A C9A . . 114.85(11) ?
C11A C10A H10A . . 108.6 ?
C9A C10A H10A . . 108.6 ?
C11A C10A H10B . . 108.6 ?
C9A C10A H10B . . 108.6 ?
H10A C10A H10B . . 107.5 ?
O1A C11A C6A . . 121.57(12) ?
O1A C11A C10A . . 118.08(12) ?
C6A C11A C10A . . 120.27(12) ?
C13A C12A C17A . . 117.89(12) ?
C13A C12A C5A . . 125.17(12) ?
C17A C12A C5A . . 116.88(11) ?
O3A C13A C12A . . 123.70(12) ?
O3A C13A C14A . . 112.51(12) ?
C12A C13A C14A . . 123.79(12) ?
C13A C14A C15A . . 114.35(11) ?
C13A C14A H14A . . 108.7 ?
C15A C14A H14A . . 108.7 ?
C13A C14A H14B . . 108.7 ?
C15A C14A H14B . . 108.7 ?
H14A C14A H14B . . 107.6 ?
C16A C15A C18A . . 109.32(11) ?
C16A C15A C14A . . 107.09(11) ?
C18A C15A C14A . . 109.38(11) ?
C16A C15A C19A . . 110.11(12) ?
C18A C15A C19A . . 110.28(11) ?
C14A C15A C19A . . 110.60(12) ?
C17A C16A C15A . . 114.20(11) ?
C17A C16A H16A . . 108.7 ?
C15A C16A H16A . . 108.7 ?
C17A C16A H16B . . 108.7 ?
C15A C16A H16B . . 108.7 ?
H16A C16A H16B . . 107.6 ?
O4A C17A C12A . . 121.85(12) ?
O4A C17A C16A . . 118.57(12) ?
C12A C17A C16A . . 119.51(12) ?
C15A C18A H18A . . 109.5 ?
C15A C18A H18B . . 109.5 ?
H18A C18A H18B . . 109.5 ?
C15A C18A H18C . . 109.5 ?
H18A C18A H18C . . 109.5 ?
H18B C18A H18C . . 109.5 ?
C15A C19A H19A . . 109.5 ?
C15A C19A H19B . . 109.5 ?
H19A C19A H19B . . 109.5 ?
C15A C19A H19C . . 109.5 ?
H19A C19A H19C . . 109.5 ?
H19B C19A H19C . . 109.5 ?
C9A C20A H20A . . 109.5 ?
C9A C20A H20B . . 109.5 ?
H20A C20A H20B . . 109.5 ?
C9A C20A H20C . . 109.5 ?
H20A C20A H20C . . 109.5 ?
H20B C20A H20C . . 109.5 ?
C9A C21A H21A . . 109.5 ?
C9A C21A H21B . . 109.5 ?
H21A C21A H21B . . 109.5 ?
C9A C21A H21C . . 109.5 ?
H21A C21A H21C . . 109.5 ?
H21B C21A H21C . . 109.5 ?
C1B C4B C1Y . . 115.4(9) ?
C3Y C4B C1Y . . 111.0(8) ?
C1B C4B C3B . . 111.0(3) ?
C3Y C4B C3B . . 106.5(9) ?
C1B C4B C5B . . 124.4(3) ?
C3Y C4B C5B . . 129.2(7) ?
C1Y C4B C5B . . 119.7(8) ?
C3B C4B C5B . . 124.2(3) ?
C4B C1B S1B . . 110.8(3) ?
C4B C1B H1BA . . 124.6 ?
S1B C1B H1BA . . 124.6 ?
C1B S1B C2B . . 93.4(4) ?
C3B C2B S1B . . 108.1(6) ?
C3B C2B H2BA . . 125.9 ?
S1B C2B H2BA . . 125.9 ?
C2B C3B C4B . . 116.4(6) ?
C2B C3B H3BA . . 121.8 ?
C4B C3B H3BA . . 121.8 ?
C4B C1Y S1Y . . 108.1(11) ?
C4B C1Y H1YA . . 126.0 ?
S1Y C1Y H1YA . . 126.0 ?
C1Y S1Y C2Y . . 95.3(9) ?
C3Y C2Y S1Y . . 104.9(12) ?
C3Y C2Y H2YA . . 127.5 ?
S1Y C2Y H2YA . . 127.5 ?
C2Y C3Y C4B . . 118.2(14) ?
C2Y C3Y H3YA . . 120.9 ?
C4B C3Y H3YA . . 120.9 ?
C7B O2B H1B2 . . 111.2(16) ?
C13B O3B H1B3 . . 112.0(18) ?
C4B C5B C6B . . 114.13(12) ?
C4B C5B C12B . . 113.43(11) ?
C6B C5B C12B . . 114.51(11) ?
C4B C5B H5BA . . 104.4 ?
C6B C5B H5BA . . 104.4 ?
C12B C5B H5BA . . 104.4 ?
C7B C6B C11B . . 118.01(13) ?
C7B C6B C5B . . 124.75(12) ?
C11B C6B C5B . . 117.17(12) ?
O2B C7B C6B . . 124.14(13) ?
O2B C7B C8B . . 112.32(12) ?
C6B C7B C8B . . 123.51(12) ?
C7B C8B C9B . . 114.18(12) ?
C7B C8B H8BA . . 108.7 ?
C9B C8B H8BA . . 108.7 ?
C7B C8B H8BB . . 108.7 ?
C9B C8B H8BB . . 108.7 ?
H8BA C8B H8BB . . 107.6 ?
C21B C9B C8B . . 110.18(12) ?
C21B C9B C20B . . 109.09(13) ?
C8B C9B C20B . . 109.97(13) ?
C21B C9B C10B . . 109.31(13) ?
C8B C9B C10B . . 107.45(12) ?
C20B C9B C10B . . 110.83(13) ?
C11B C10B C9B . . 112.90(12) ?
C11B C10B H10C . . 109.0 ?
C9B C10B H10C . . 109.0 ?
C11B C10B H10D . . 109.0 ?
C9B C10B H10D . . 109.0 ?
H10C C10B H10D . . 107.8 ?
O1B C11B C6B . . 121.90(13) ?
O1B C11B C10B . . 119.18(13) ?
C6B C11B C10B . . 118.92(12) ?
C13B C12B C17B . . 118.36(13) ?
C13B C12B C5B . . 120.82(12) ?
C17B C12B C5B . . 120.69(12) ?
O3B C13B C12B . . 124.10(14) ?
O3B C13B C14B . . 112.59(13) ?
C12B C13B C14B . . 123.29(13) ?
C13B C14B C15B . . 114.29(12) ?
C13B C14B H14C . . 108.7 ?
C15B C14B H14C . . 108.7 ?
C13B C14B H14D . . 108.7 ?
C15B C14B H14D . . 108.7 ?
H14C C14B H14D . . 107.6 ?
C18B C15B C14B . . 109.73(13) ?
C18B C15B C16B . . 109.35(13) ?
C14B C15B C16B . . 107.90(12) ?
C18B C15B C19B . . 108.82(12) ?
C14B C15B C19B . . 110.66(13) ?
C16B C15B C19B . . 110.36(12) ?
C17B C16B C15B . . 115.39(12) ?
C17B C16B H16C . . 108.4 ?
C15B C16B H16C . . 108.4 ?
C17B C16B H16D . . 108.4 ?
C15B C16B H16D . . 108.4 ?
H16C C16B H16D . . 107.5 ?
O4B C17B C12B . . 121.67(13) ?
O4B C17B C16B . . 118.02(12) ?
C12B C17B C16B . . 120.22(12) ?
C15B C18B H18D . . 109.5 ?
C15B C18B H18E . . 109.5 ?
H18D C18B H18E . . 109.5 ?
C15B C18B H18F . . 109.5 ?
H18D C18B H18F . . 109.5 ?
H18E C18B H18F . . 109.5 ?
C15B C19B H19D . . 109.5 ?
C15B C19B H19E . . 109.5 ?
H19D C19B H19E . . 109.5 ?
C15B C19B H19F . . 109.5 ?
H19D C19B H19F . . 109.5 ?
H19E C19B H19F . . 109.5 ?
C9B C20B H20D . . 109.5 ?
C9B C20B H20E . . 109.5 ?
H20D C20B H20E . . 109.5 ?
C9B C20B H20F . . 109.5 ?
H20D C20B H20F . . 109.5 ?
H20E C20B H20F . . 109.5 ?
C9B C21B H21D . . 109.5 ?
C9B C21B H21E . . 109.5 ?
H21D C21B H21E . . 109.5 ?
C9B C21B H21F . . 109.5 ?
H21D C21B H21F . . 109.5 ?
H21E C21B H21F . . 109.5 ?

loop_
_geom_bond_atom_site_label_1
_geom_bond_atom_site_label_2
_geom_bond_site_symmetry_2
_geom_bond_distance
_geom_bond_publ_flag
S1A C2A . 1.6829(14) ?
S1A C1A . 1.7071(15) ?
O1A C11A . 1.2530(16) ?
O2A C7A . 1.3368(16) ?
O2A H1A2 . 0.87(3) ?
O3A C13A . 1.3308(16) ?
O3A H1A3 . 0.88(3) ?
O4A C17A . 1.2524(17) ?
C1A C4A . 1.3722(19) ?
C1A H1AA . 0.9500 ?
C2A C3A . 1.458(2) ?
C2A H2AA . 0.9500 ?
C3A C4A . 1.4246(19) ?
C3A H3AA . 0.9500 ?
C4A C5A . 1.5249(18) ?
C5A C6A . 1.5247(18) ?
C5A C12A . 1.5252(18) ?
C5A H5AA . 1.0000 ?
C6A C7A . 1.3708(18) ?
C6A C11A . 1.4452(18) ?
C7A C8A . 1.4995(19) ?
C8A C9A . 1.5323(19) ?
C8A H8AA . 0.9900 ?
C8A H8AB . 0.9900 ?
C9A C20A . 1.5265(19) ?
C9A C21A . 1.5293(19) ?
C9A C10A . 1.5293(19) ?
C10A C11A . 1.5069(19) ?
C10A H10A . 0.9900 ?
C10A H10B . 0.9900 ?
C12A C13A . 1.3711(18) ?
C12A C17A . 1.4459(18) ?
C13A C14A . 1.4956(19) ?
C14A C15A . 1.5317(19) ?
C14A H14A . 0.9900 ?
C14A H14B . 0.9900 ?
C15A C16A . 1.5272(19) ?
C15A C18A . 1.5298(19) ?
C15A C19A . 1.5324(19) ?
C16A C17A . 1.5087(19) ?
C16A H16A . 0.9900 ?
C16A H16B . 0.9900 ?
C18A H18A . 0.9800 ?
C18A H18B . 0.9800 ?
C18A H18C . 0.9800 ?
C19A H19A . 0.9800 ?
C19A H19B . 0.9800 ?
C19A H19C . 0.9800 ?
C20A H20A . 0.9800 ?
C20A H20B . 0.9800 ?
C20A H20C . 0.9800 ?
C21A H21A . 0.9800 ?
C21A H21B . 0.9800 ?
C21A H21C . 0.9800 ?
C4B C1B . 1.382(5) ?
C4B C3Y . 1.393(16) ?
C4B C1Y . 1.396(18) ?
C4B C3B . 1.426(6) ?
C4B C5B . 1.5244(19) ?
C1B S1B . 1.732(6) ?
C1B H1BA . 0.9500 ?
S1B C2B . 1.745(9) ?
C2B C3B . 1.364(11) ?
C2B H2BA . 0.9500 ?
C3B H3BA . 0.9500 ?
C1Y S1Y . 1.718(19) ?
C1Y H1YA . 0.9500 ?
S1Y C2Y . 1.734(14) ?
C2Y C3Y . 1.346(19) ?
C2Y H2YA . 0.9500 ?
C3Y H3YA . 0.9500 ?
O1B C11B . 1.2467(18) ?
O2B C7B . 1.3291(16) ?
O2B H1B2 . 0.90(3) ?
O3B C13B . 1.3309(18) ?
O3B H1B3 . 0.82(3) ?
O4B C17B . 1.2510(17) ?
C5B C6B . 1.5245(19) ?
C5B C12B . 1.5278(19) ?
C5B H5BA . 1.0000 ?
C6B C7B . 1.3699(19) ?
C6B C11B . 1.4481(19) ?
C7B C8B . 1.504(2) ?
C8B C9B . 1.531(2) ?
C8B H8BA . 0.9900 ?
C8B H8BB . 0.9900 ?
C9B C21B . 1.526(2) ?
C9B C20B . 1.533(2) ?
C9B C10B . 1.537(2) ?
C10B C11B . 1.511(2) ?
C10B H10C . 0.9900 ?
C10B H10D . 0.9900 ?
C12B C13B . 1.3715(19) ?
C12B C17B . 1.4414(19) ?
C13B C14B . 1.497(2) ?
C14B C15B . 1.532(2) ?
C14B H14C . 0.9900 ?
C14B H14D . 0.9900 ?
C15B C18B . 1.528(2) ?
C15B C16B . 1.533(2) ?
C15B C19B . 1.535(2) ?
C16B C17B . 1.507(2) ?
C16B H16C . 0.9900 ?
C16B H16D . 0.9900 ?
C18B H18D . 0.9800 ?
C18B H18E . 0.9800 ?
C18B H18F . 0.9800 ?
C19B H19D . 0.9800 ?
C19B H19E . 0.9800 ?
C19B H19F . 0.9800 ?
C20B H20D . 0.9800 ?
C20B H20E . 0.9800 ?
C20B H20F . 0.9800 ?
C21B H21D . 0.9800 ?
C21B H21E . 0.9800 ?
C21B H21F . 0.9800 ?

loop_
_geom_hbond_atom_site_label_D
_geom_hbond_atom_site_label_H
_geom_hbond_atom_site_label_A
_geom_hbond_site_symmetry_A
_geom_hbond_distance_DH
_geom_hbond_distance_HA
_geom_hbond_distance_DA
_geom_hbond_angle_DHA
_geom_hbond_publ_flag
O3A H1A3 O1A . 0.88(3) 1.71(3) 2.5638(15) 164(2) yes
O2B H1B2 O4B . 0.90(3) 1.71(3) 2.5719(15) 159(3) yes
O3B H1B3 O1B . 0.82(3) 1.84(3) 2.6569(17) 170(3) yes
O2A H1A2 O4A . 0.87(3) 1.79(3) 2.6393(15) 165(2) yes
C10A H10A O1A 6_564 0.99 2.48 3.4530(18) 169 yes
C16B H16D O4B 6_654 0.99 2.60 3.5688(18) 167 yes

loop_
_geom_torsion_atom_site_label_1
_geom_torsion_atom_site_label_2
_geom_torsion_atom_site_label_3
_geom_torsion_atom_site_label_4
_geom_torsion_site_symmetry_1
_geom_torsion_site_symmetry_2
_geom_torsion_site_symmetry_3
_geom_torsion_site_symmetry_4
_geom_torsion
_geom_torsion_publ_flag
C2A S1A C1A C4A . . . . -1.00(12) ?
C1A S1A C2A C3A . . . . 0.84(11) ?
S1A C2A C3A C4A . . . . -0.53(15) ?
S1A C1A C4A C3A . . . . 0.82(16) ?
S1A C1A C4A C5A . . . . 174.82(10) ?
C2A C3A C4A C1A . . . . -0.19(17) ?
C2A C3A C4A C5A . . . . -174.20(12) ?
C1A C4A C5A C6A . . . . 24.20(18) ?
C3A C4A C5A C6A . . . . -162.57(13) ?
C1A C4A C5A C12A . . . . 157.06(13) ?
C3A C4A C5A C12A . . . . -29.70(18) ?
C4A C5A C6A C7A . . . . -133.08(13) ?
C12A C5A C6A C7A . . . . 93.68(15) ?
C4A C5A C6A C11A . . . . 52.79(16) ?
C12A C5A C6A C11A . . . . -80.45(15) ?
C11A C6A C7A O2A . . . . 168.04(12) ?
C5A C6A C7A O2A . . . . -6.2(2) ?
C11A C6A C7A C8A . . . . -10.3(2) ?
C5A C6A C7A C8A . . . . 175.43(12) ?
O2A C7A C8A C9A . . . . 163.14(12) ?
C6A C7A C8A C9A . . . . -18.4(2) ?
C7A C8A C9A C20A . . . . -74.73(15) ?
C7A C8A C9A C21A . . . . 165.07(12) ?
C7A C8A C9A C10A . . . . 46.28(16) ?
C20A C9A C10A C11A . . . . 72.02(15) ?
C21A C9A C10A C11A . . . . -168.06(12) ?
C8A C9A C10A C11A . . . . -49.11(15) ?
C7A C6A C11A O1A . . . . -169.28(12) ?
C5A C6A C11A O1A . . . . 5.06(19) ?
C7A C6A C11A C10A . . . . 7.43(19) ?
C5A C6A C11A C10A . . . . -178.22(12) ?
C9A C10A C11A O1A . . . . -159.26(12) ?
C9A C10A C11A C6A . . . . 23.91(18) ?
C6A C5A C12A C13A . . . . 88.43(16) ?
C4A C5A C12A C13A . . . . -44.59(18) ?
C6A C5A C12A C17A . . . . -88.90(14) ?
C4A C5A C12A C17A . . . . 138.08(12) ?
C17A C12A C13A O3A . . . . 169.83(12) ?
C5A C12A C13A O3A . . . . -7.5(2) ?
C17A C12A C13A C14A . . . . -10.3(2) ?
C5A C12A C13A C14A . . . . 172.44(12) ?
O3A C13A C14A C15A . . . . 162.39(11) ?
C12A C13A C14A C15A . . . . -17.53(19) ?
C13A C14A C15A C16A . . . . 47.25(15) ?
C13A C14A C15A C18A . . . . 165.61(12) ?
C13A C14A C15A C19A . . . . -72.74(15) ?
C18A C15A C16A C17A . . . . -171.28(11) ?
C14A C15A C16A C17A . . . . -52.88(15) ?
C19A C15A C16A C17A . . . . 67.43(15) ?
C13A C12A C17A O4A . . . . -172.58(13) ?
C5A C12A C17A O4A . . . . 4.95(19) ?
C13A C12A C17A C16A . . . . 4.36(19) ?
C5A C12A C17A C16A . . . . -178.12(11) ?
C15A C16A C17A O4A . . . . -153.95(12) ?
C15A C16A C17A C12A . . . . 29.01(17) ?
C3Y C4B C1B S1B . . . . -54(7) ?
C1Y C4B C1B S1B . . . . 6(3) ?
C3B C4B C1B S1B . . . . 4.1(7) ?
C5B C4B C1B S1B . . . . 177.77(17) ?
C4B C1B S1B C2B . . . . -5.0(5) ?
C1B S1B C2B C3B . . . . 4.4(11) ?
S1B C2B C3B C4B . . . . -2.9(17) ?
C1B C4B C3B C2B . . . . -0.8(15) ?
C3Y C4B C3B C2B . . . . 6(2) ?
C1Y C4B C3B C2B . . . . -16E1(4) ?
C5B C4B C3B C2B . . . . -174.5(9) ?
C1B C4B C1Y S1Y . . . . -4(4) ?
C3Y C4B C1Y S1Y . . . . 4(3) ?
C3B C4B C1Y S1Y . . . . 1E1(3) ?
C5B C4B C1Y S1Y . . . . -176.2(13) ?
C4B C1Y S1Y C2Y . . . . 5(3) ?
C1Y S1Y C2Y C3Y . . . . -12(3) ?
S1Y C2Y C3Y C4B . . . . 17(2) ?
C1B C4B C3Y C2Y . . . . 109(7) ?
C1Y C4B C3Y C2Y . . . . -15(2) ?
C3B C4B C3Y C2Y . . . . -15(2) ?
C5B C4B C3Y C2Y . . . . 165.4(12) ?
C1B C4B C5B C6B . . . . 13.1(3) ?
C3Y C4B C5B C6B . . . . 4.8(10) ?
C1Y C4B C5B C6B . . . . -175(2) ?
C3B C4B C5B C6B . . . . -174.1(8) ?
C1B C4B C5B C12B . . . . 146.7(3) ?
C3Y C4B C5B C12B . . . . 138.4(10) ?
C1Y C4B C5B C12B . . . . -42(2) ?
C3B C4B C5B C12B . . . . -40.5(9) ?
C4B C5B C6B C7B . . . . 52.84(18) ?
C12B C5B C6B C7B . . . . -80.25(17) ?
C4B C5B C6B C11B . . . . -130.44(13) ?
C12B C5B C6B C11B . . . . 96.47(15) ?
C11B C6B C7B O2B . . . . -171.28(13) ?
C5B C6B C7B O2B . . . . 5.4(2) ?
C11B C6B C7B C8B . . . . 10.8(2) ?
C5B C6B C7B C8B . . . . -172.53(13) ?
O2B C7B C8B C9B . . . . 153.75(12) ?
C6B C7B C8B C9B . . . . -28.1(2) ?
C7B C8B C9B C21B . . . . 166.61(13) ?
C7B C8B C9B C20B . . . . -73.10(16) ?
C7B C8B C9B C10B . . . . 47.61(16) ?
C21B C9B C10B C11B . . . . -173.48(12) ?
C8B C9B C10B C11B . . . . -53.92(16) ?
C20B C9B C10B C11B . . . . 66.25(16) ?
C7B C6B C11B O1B . . . . 163.83(14) ?
C5B C6B C11B O1B . . . . -13.1(2) ?
C7B C6B C11B C10B . . . . -17.0(2) ?
C5B C6B C11B C10B . . . . 166.05(13) ?
C9B C10B C11B O1B . . . . -140.33(14) ?
C9B C10B C11B C6B . . . . 40.48(18) ?
C4B C5B C12B C13B . . . . 138.17(13) ?
C6B C5B C12B C13B . . . . -88.41(16) ?
C4B C5B C12B C17B . . . . -45.95(17) ?
C6B C5B C12B C17B . . . . 87.47(15) ?
C17B C12B C13B O3B . . . . -170.66(13) ?
C5B C12B C13B O3B . . . . 5.3(2) ?
C17B C12B C13B C14B . . . . 7.7(2) ?
C5B C12B C13B C14B . . . . -176.31(13) ?
O3B C13B C14B C15B . . . . -159.09(13) ?
C12B C13B C14B C15B . . . . 22.4(2) ?
C13B C14B C15B C18B . . . . -166.86(13) ?
C13B C14B C15B C16B . . . . -47.79(17) ?
C13B C14B C15B C19B . . . . 73.04(16) ?
C18B C15B C16B C17B . . . . 166.62(13) ?
C14B C15B C16B C17B . . . . 47.31(17) ?
C19B C15B C16B C17B . . . . -73.70(16) ?
C13B C12B C17B O4B . . . . 168.08(13) ?
C5B C12B C17B O4B . . . . -7.9(2) ?
C13B C12B C17B C16B . . . . -8.5(2) ?
C5B C12B C17B C16B . . . . 175.52(12) ?
C15B C16B C17B O4B . . . . 162.45(13) ?
C15B C16B C17B C12B . . . . -20.85(19) ?
